data_4503054
loop_
_publ_author_name
'Xue, Ming'
'Zhu, Guangshan'
'Zhang, Yujian'
'Fang, Qianrong'
'Hewitt, Ian J.'
'Qiu, Shilun'

_publ_section_title
;
 Rational Design and Control of the Dimensions of Channels in a Series of
 3D Pillared Metal&#x2212;Organic Frameworks: Synthesis, Structures,
 Adsorption, and Luminescence Properties
;
_journal_issue 2
_journal_name_full 'Crystal Growth &amp; Design'
_journal_page_first 427
_journal_paper_doi 10.1021/cg0701022
_journal_volume 8
_journal_year 2008
_chemical_formula_moiety 'C37 H28 Cd3 N5 O17'
_chemical_formula_sum 'C37 H28 Cd3 N5 O17'
_chemical_formula_weight 1151.84
_chemical_melting_point ?
_chemical_name_systematic
; 
 ? 
;
_space_group_IT_number 2
_symmetry_cell_setting triclinic
_symmetry_space_group_name_Hall '-P 1'
_symmetry_space_group_name_H-M 'P -1'
_atom_sites_solution_hydrogens geom
_atom_sites_solution_primary direct
_atom_sites_solution_secondary difmap
_audit_creation_method SHELXL-97
_cell_angle_alpha 100.468(5)
_cell_angle_beta 92.754(6)
_cell_angle_gamma 117.702(4)
_cell_formula_units_Z 1
_cell_length_a 8.969(3)
_cell_length_b 9.419(3)
_cell_length_c 17.290(5)
_cell_measurement_temperature 293(2)
_cell_volume 1256.9(7)
_computing_cell_refinement 'Bruker SMART'
_computing_data_collection 'Bruker SMART'
_computing_data_reduction 'Bruker SMART'
_computing_molecular_graphics SHELXP-97
_computing_publication_material SHELXTL
_computing_structure_refinement 'SHELXL-97 (Sheldrick, 1997)'
_computing_structure_solution 'SHELXS-97 (Sheldrick, 1990)'
_diffrn_ambient_temperature 293(2)
_diffrn_detector_area_resol_mean 9.00cm
_diffrn_measured_fraction_theta_full 0.991
_diffrn_measured_fraction_theta_max 0.991
_diffrn_measurement_device_type 'CCD area detector'
_diffrn_measurement_method 'phi and omega scans'
_diffrn_radiation_monochromator graphite
_diffrn_radiation_source 'fine-focus sealed tube'
_diffrn_radiation_type MoK\a
_diffrn_radiation_wavelength 0.71073
_diffrn_reflns_av_R_equivalents 0.0273
_diffrn_reflns_av_sigmaI/netI 0.0343
_diffrn_reflns_limit_h_max 10
_diffrn_reflns_limit_h_min -10
_diffrn_reflns_limit_k_max 10
_diffrn_reflns_limit_k_min -11
_diffrn_reflns_limit_l_max 20
_diffrn_reflns_limit_l_min -14
_diffrn_reflns_number 6702
_diffrn_reflns_theta_full 25.00
_diffrn_reflns_theta_max 25.00
_diffrn_reflns_theta_min 1.21
_diffrn_standards_decay_% none
_diffrn_standards_interval_count none
_diffrn_standards_interval_time none
_diffrn_standards_number none
_exptl_absorpt_coefficient_mu 1.323
_exptl_absorpt_correction_type none
_exptl_crystal_colour colorless
_exptl_crystal_density_diffrn 1.522
_exptl_crystal_density_meas ?
_exptl_crystal_density_method 'not measured'
_exptl_crystal_description block
_exptl_crystal_F_000 565
_exptl_crystal_size_max 0.26
_exptl_crystal_size_mid 0.26
_exptl_crystal_size_min 0.18
_refine_diff_density_max 1.096
_refine_diff_density_min -0.712
_refine_diff_density_rms 0.212
_refine_ls_extinction_method none
_refine_ls_goodness_of_fit_ref 1.064
_refine_ls_hydrogen_treatment mixed
_refine_ls_matrix_type full
_refine_ls_number_parameters 325
_refine_ls_number_reflns 4396
_refine_ls_number_restraints 42
_refine_ls_restrained_S_all 1.077
_refine_ls_R_factor_all 0.0446
_refine_ls_R_factor_gt 0.0369
_refine_ls_shift/su_max 0.000
_refine_ls_shift/su_mean 0.000
_refine_ls_structure_factor_coef Fsqd
_refine_ls_weighting_details 'calc w=1/[\s^2^(Fo^2^)+(0.0801P)^2^+0.4357P] where P=(Fo^2^+2Fc^2^)/3'
_refine_ls_weighting_scheme calc
_refine_ls_wR_factor_gt 0.1112
_refine_ls_wR_factor_ref 0.1215
_reflns_number_gt 3710
_reflns_number_total 4396
_reflns_threshold_expression >2sigma(I)
_cod_data_source_file cg0701022-file001.cif
_cod_data_source_block 2
_cod_depositor_comments
;
The following automatic conversions were performed:

'_chemical_melting_point' value 'not measured' was changed to '?' -
the value is undefined or not given.

Automatic conversion script
Id: cif_fix_values 1715 2011-07-08 13:25:40Z adriana 

The following automatic conversions were performed:

'_exptl_crystal_density_meas' value 'none' was changed to '?' - the
value is perceived as not measured.

Automatic conversion script
Id: cif_fix_values 3008 2015-01-20 13:52:24Z robertas 
;
_cod_original_cell_volume 1256.9(6)
_cod_original_sg_symbol_H-M P-1
_cod_database_code 4503054

loop_
_symmetry_equiv_pos_as_xyz
'x, y, z'
'-x, -y, -z'

loop_
_atom_site_label
_atom_site_type_symbol
_atom_site_fract_x
_atom_site_fract_y
_atom_site_fract_z
_atom_site_U_iso_or_equiv
_atom_site_adp_type
_atom_site_occupancy
_atom_site_symmetry_multiplicity
_atom_site_calc_flag
_atom_site_refinement_flags
Cd1 Cd 0.54275(4) 0.15036(4) 0.200717(19) 0.03531(14) Uani 1 1 d .
Cd2 Cd 0.5000 0.0000 0.0000 0.03027(15) Uani 1 2 d S
N1 N 0.7194(6) 0.2786(5) 0.3179(3) 0.0506(11) Uani 1 1 d .
N2 N 0.2534(11) 0.4276(12) 0.2354(4) 0.120(3) Uani 1 1 d U
N3 N 0.736(4) 0.882(3) 0.5417(15) 0.174(9) Uani 0.50 1 d PU
O1 O 0.6812(5) 0.3661(4) 0.1452(2) 0.0494(9) Uani 1 1 d .
O2 O 0.6403(4) 0.2720(4) 0.0133(2) 0.0469(8) Uani 1 1 d .
O3 O 1.2708(4) 0.9272(4) 0.1862(2) 0.0510(9) Uani 1 1 d .
O4 O 1.3159(4) 1.0374(4) 0.0822(2) 0.0420(8) Uani 1 1 d .
O5 O 0.6413(6) 0.9028(5) 0.2157(2) 0.0619(11) Uani 1 1 d .
O6 O 0.6484(4) 1.0208(4) 0.1166(2) 0.0447(8) Uani 1 1 d .
O7 O 0.4034(6) 0.2951(6) 0.2540(3) 0.0670(11) Uani 1 1 d .
O8 O 0.8701(13) 1.1320(15) 0.6715(6) 0.088(3) Uani 0.50 1 d P
O9 O 0.7917(15) 0.8247(14) 0.3395(5) 0.180(4) Uani 1 1 d U
C1 C 0.6888(5) 0.3838(5) 0.0751(3) 0.0331(10) Uani 1 1 d .
C2 C 0.7637(5) 0.5598(5) 0.0641(3) 0.0332(10) Uani 1 1 d .
H2 H 0.749(5) 0.551(5) 0.008(2) 0.014(9) Uiso 1 1 d .
C3 C 0.6732(5) 0.6474(5) 0.1082(3) 0.0367(10) Uani 1 1 d .
H3A H 0.5524 0.5869 0.0875 0.044 Uiso 1 1 calc R
H3B H 0.6865 0.6485 0.1643 0.044 Uiso 1 1 calc R
C4 C 0.7463(6) 0.8244(5) 0.0981(3) 0.0353(10) Uani 1 1 d .
H4 H 0.703(6) 0.821(6) 0.035(3) 0.035(12) Uiso 1 1 d .
C5 C 0.6698(6) 0.9179(5) 0.1480(3) 0.0378(11) Uani 1 1 d .
C6 C 0.9395(5) 0.9203(5) 0.1265(3) 0.0372(10) Uani 1 1 d .
H6A H 0.9850 1.0294 0.1160 0.045 Uiso 1 1 calc R
H6B H 0.9609 0.9332 0.1836 0.045 Uiso 1 1 calc R
C7 C 1.0315(6) 0.8330(5) 0.0852(3) 0.0344(10) Uani 1 1 d .
H7 H 1.025(5) 0.834(5) 0.036(3) 0.017(10) Uiso 1 1 d .
C8 C 1.2189(5) 0.9354(5) 0.1191(3) 0.0364(10) Uani 1 1 d .
C9 C 0.9533(5) 0.6542(5) 0.0948(3) 0.0370(10) Uani 1 1 d .
H9A H 1.0094 0.5996 0.0658 0.044 Uiso 1 1 calc R
H9B H 0.9719 0.6545 0.1506 0.044 Uiso 1 1 calc R
C10 C 0.7915(8) 0.4408(7) 0.3409(4) 0.0650(17) Uani 1 1 d .
H10 H 0.7668 0.4972 0.3078 0.078 Uiso 1 1 calc R
C11 C 0.9014(8) 0.5312(7) 0.4113(4) 0.0643(17) Uani 1 1 d .
H11 H 0.9486 0.6453 0.4243 0.077 Uiso 1 1 calc R
C12 C 0.9411(7) 0.4542(6) 0.4618(3) 0.0556(14) Uani 1 1 d .
C13 C 0.8647(10) 0.2851(8) 0.4384(4) 0.088(3) Uani 1 1 d .
H13 H 0.8864 0.2261 0.4709 0.106 Uiso 1 1 calc R
C14 C 0.7563(10) 0.2024(7) 0.3672(4) 0.086(3) Uani 1 1 d .
H14 H 0.7068 0.0881 0.3529 0.103 Uiso 1 1 calc R
C15 C 0.3392(9) 0.3495(9) 0.2153(4) 0.0715(18) Uani 1 1 d .
H15 H 0.3518 0.3342 0.1618 0.086 Uiso 1 1 calc R
C16 C 0.121(3) 0.319(3) 0.2966(13) 0.138(8) Uani 0.50 1 d P
C16A C 0.315(3) 0.538(3) 0.3205(14) 0.140(8) Uani 0.50 1 d PU
C17 C 0.1790(19) 0.4872(19) 0.1807(8) 0.167(6) Uani 1 1 d .
C18 C 0.872(3) 0.966(3) 0.5059(10) 0.109(6) Uani 0.50 1 d PU
C19 C 0.778(5) 0.981(4) 0.623(2) 0.201(13) Uani 0.50 1 d PU
C20 C 0.594(4) 0.761(4) 0.5132(18) 0.176(11) Uani 0.50 1 d PU

loop_
_atom_site_aniso_label
_atom_site_aniso_U_11
_atom_site_aniso_U_22
_atom_site_aniso_U_33
_atom_site_aniso_U_23
_atom_site_aniso_U_13
_atom_site_aniso_U_12
Cd1 0.0297(2) 0.0346(2) 0.0355(2) 0.00209(15) -0.00226(14) 0.01333(16)
Cd2 0.0294(2) 0.0230(2) 0.0354(3) 0.00102(18) 0.00266(18) 0.01242(19)
N1 0.056(3) 0.038(2) 0.046(3) 0.0006(19) -0.015(2) 0.018(2)
N2 0.144(6) 0.201(8) 0.093(5) 0.028(5) 0.024(5) 0.148(6)
N3 0.203(17) 0.156(15) 0.137(14) 0.031(12) 0.065(13) 0.064(13)
O1 0.060(2) 0.0323(18) 0.048(2) 0.0091(15) 0.0039(17) 0.0158(16)
O2 0.057(2) 0.0232(16) 0.050(2) 0.0016(15) 0.0059(17) 0.0133(15)
O3 0.0332(18) 0.051(2) 0.060(2) 0.0161(18) 0.0006(16) 0.0132(16)
O4 0.0304(16) 0.0366(18) 0.058(2) 0.0072(16) 0.0124(15) 0.0161(14)
O5 0.085(3) 0.070(3) 0.058(3) 0.019(2) 0.025(2) 0.057(2)
O6 0.047(2) 0.0376(18) 0.052(2) -0.0006(16) -0.0088(16) 0.0278(16)
O7 0.074(3) 0.080(3) 0.064(3) 0.005(2) 0.008(2) 0.055(3)
O8 0.077(6) 0.106(8) 0.081(7) 0.053(6) 0.036(6) 0.031(6)
O9 0.273(11) 0.207(9) 0.135(7) 0.074(6) 0.041(7) 0.163(8)
C1 0.023(2) 0.026(2) 0.050(3) 0.004(2) 0.0027(19) 0.0132(17)
C2 0.031(2) 0.024(2) 0.040(3) 0.0020(18) -0.0001(19) 0.0116(18)
C3 0.023(2) 0.027(2) 0.056(3) 0.006(2) 0.002(2) 0.0111(18)
C4 0.033(2) 0.028(2) 0.046(3) 0.0045(19) 0.002(2) 0.0172(19)
C5 0.029(2) 0.031(2) 0.052(3) 0.001(2) -0.001(2) 0.0170(19)
C6 0.031(2) 0.024(2) 0.054(3) 0.0042(19) 0.001(2) 0.0127(18)
C7 0.029(2) 0.032(2) 0.041(3) 0.008(2) 0.004(2) 0.0127(19)
C8 0.027(2) 0.029(2) 0.053(3) 0.006(2) 0.005(2) 0.0142(19)
C9 0.025(2) 0.028(2) 0.057(3) 0.006(2) 0.005(2) 0.0143(18)
C10 0.083(4) 0.042(3) 0.060(4) 0.004(3) -0.027(3) 0.028(3)
C11 0.077(4) 0.039(3) 0.061(4) -0.001(3) -0.027(3) 0.023(3)
C12 0.065(4) 0.038(3) 0.050(3) 0.003(2) -0.019(3) 0.019(3)
C13 0.125(6) 0.045(3) 0.068(4) 0.003(3) -0.048(4) 0.027(4)
C14 0.117(6) 0.037(3) 0.070(4) -0.001(3) -0.050(4) 0.021(4)
C15 0.070(4) 0.080(5) 0.076(5) 0.021(4) 0.019(4) 0.044(4)
C16 0.117(15) 0.18(2) 0.143(18) 0.030(16) 0.075(15) 0.085(16)
C16A 0.158(15) 0.173(16) 0.132(14) -0.005(11) 0.017(11) 0.129(13)
C17 0.219(14) 0.235(15) 0.156(11) 0.050(10) 0.011(10) 0.196(13)
C18 0.152(14) 0.107(12) 0.074(10) 0.039(9) 0.049(10) 0.057(10)
C19 0.21(2) 0.21(2) 0.147(17) 0.079(15) 0.093(15) 0.046(14)
C20 0.160(17) 0.161(17) 0.163(17) 0.011(14) 0.040(14) 0.049(14)

loop_
_atom_type_symbol
_atom_type_description
_atom_type_scat_dispersion_real
_atom_type_scat_dispersion_imag
_atom_type_scat_source
C C 0.0033 0.0016 'International Tables Vol C Tables 4.2.6.8 and 6.1.1.4'
H H 0.0000 0.0000 'International Tables Vol C Tables 4.2.6.8 and 6.1.1.4'
N N 0.0061 0.0033 'International Tables Vol C Tables 4.2.6.8 and 6.1.1.4'
O O 0.0106 0.0060 'International Tables Vol C Tables 4.2.6.8 and 6.1.1.4'
Cd Cd -0.8075 1.2024 'International Tables Vol C Tables 4.2.6.8 and 6.1.1.4'

loop_
_geom_angle_atom_site_label_1
_geom_angle_atom_site_label_2
_geom_angle_atom_site_label_3
_geom_angle
_geom_angle_site_symmetry_1
_geom_angle_site_symmetry_3
O6 Cd1 O1 85.96(13) 1_545 .
O6 Cd1 N1 110.33(15) 1_545 .
O1 Cd1 N1 93.43(15) . .
O6 Cd1 O3 96.67(13) 1_545 1_445
O1 Cd1 O3 138.31(13) . 1_445
N1 Cd1 O3 123.62(15) . 1_445
O6 Cd1 O7 163.43(14) 1_545 .
O1 Cd1 O7 84.44(15) . .
N1 Cd1 O7 83.74(16) . .
O3 Cd1 O7 81.75(15) 1_445 .
O6 Cd1 O4 81.02(11) 1_545 1_445
O1 Cd1 O4 85.80(12) . 1_445
N1 Cd1 O4 168.57(14) . 1_445
O3 Cd1 O4 53.97(12) 1_445 1_445
O7 Cd1 O4 84.83(13) . 1_445
O6 Cd1 Cd2 41.27(9) 1_545 .
O1 Cd1 Cd2 72.05(9) . .
N1 Cd1 Cd2 147.12(13) . .
O3 Cd1 Cd2 82.78(10) 1_445 .
O7 Cd1 Cd2 122.46(11) . .
O4 Cd1 Cd2 42.90(7) 1_445 .
O2 Cd2 O2 180.0 2_655 .
O2 Cd2 O6 91.61(13) 2_655 2_665
O2 Cd2 O6 88.39(13) . 2_665
O2 Cd2 O6 88.39(13) 2_655 1_545
O2 Cd2 O6 91.61(13) . 1_545
O6 Cd2 O6 180.0 2_665 1_545
O2 Cd2 O4 91.84(12) 2_655 1_445
O2 Cd2 O4 88.16(12) . 1_445
O6 Cd2 O4 96.02(12) 2_665 1_445
O6 Cd2 O4 83.98(12) 1_545 1_445
O2 Cd2 O4 88.16(12) 2_655 2_765
O2 Cd2 O4 91.84(12) . 2_765
O6 Cd2 O4 83.98(12) 2_665 2_765
O6 Cd2 O4 96.02(12) 1_545 2_765
O4 Cd2 O4 180.0 1_445 2_765
O2 Cd2 Cd1 76.88(9) 2_655 2_655
O2 Cd2 Cd1 103.12(9) . 2_655
O6 Cd2 Cd1 40.45(8) 2_665 2_655
O6 Cd2 Cd1 139.55(8) 1_545 2_655
O4 Cd2 Cd1 133.18(9) 1_445 2_655
O4 Cd2 Cd1 46.82(9) 2_765 2_655
O2 Cd2 Cd1 103.12(9) 2_655 .
O2 Cd2 Cd1 76.88(9) . .
O6 Cd2 Cd1 139.55(8) 2_665 .
O6 Cd2 Cd1 40.45(8) 1_545 .
O4 Cd2 Cd1 46.82(9) 1_445 .
O4 Cd2 Cd1 133.18(9) 2_765 .
Cd1 Cd2 Cd1 180.0 2_655 .
C10 N1 C14 116.4(5) . .
C10 N1 Cd1 118.9(4) . .
C14 N1 Cd1 124.7(4) . .
C15 N2 C17 124.9(8) . .
C15 N2 C16A 113.7(10) . .
C17 N2 C16A 113.6(11) . .
C15 N2 C16 104.1(10) . .
C17 N2 C16 115.8(11) . .
C16A N2 C16 72.4(13) . .
C20 N3 C18 130(3) . .
C20 N3 C19 124(3) . .
C18 N3 C19 105(2) . .
C1 O1 Cd1 134.5(3) . .
C1 O2 Cd2 128.9(3) . .
C8 O3 Cd1 96.2(3) . 1_665
C8 O4 Cd2 126.0(3) . 1_665
C8 O4 Cd1 88.0(3) . 1_665
Cd2 O4 Cd1 90.27(11) 1_665 1_665
C5 O6 Cd1 109.7(3) . 1_565
C5 O6 Cd2 134.0(3) . 1_565
Cd1 O6 Cd2 98.28(12) 1_565 1_565
C15 O7 Cd1 123.4(4) . .
O2 C1 O1 126.7(4) . .
O2 C1 C2 116.7(4) . .
O1 C1 C2 116.7(4) . .
C9 C2 C1 110.2(4) . .
C9 C2 C3 110.1(4) . .
C1 C2 C3 110.2(4) . .
C4 C3 C2 111.2(4) . .
C5 C4 C3 111.7(4) . .
C5 C4 C6 106.4(3) . .
C3 C4 C6 110.4(4) . .
O5 C5 O6 122.3(4) . .
O5 C5 C4 122.3(4) . .
O6 C5 C4 115.2(4) . .
C7 C6 C4 112.0(4) . .
C8 C7 C6 107.4(4) . .
C8 C7 C9 113.2(4) . .
C6 C7 C9 110.9(4) . .
O3 C8 O4 121.6(4) . .
O3 C8 C7 119.5(4) . .
O4 C8 C7 118.5(5) . .
C2 C9 C7 111.1(4) . .
N1 C10 C11 123.6(5) . .
C12 C11 C10 120.4(5) . .
C11 C12 C13 116.1(5) . .
C11 C12 C12 122.5(6) . 2_766
C13 C12 C12 121.4(6) . 2_766
C12 C13 C14 120.5(6) . .
N1 C14 C13 122.9(6) . .
O7 C15 N2 130.6(7) . .
N2 C16 C16A 49.6(9) . .
N2 C16A C16 58.0(11) . .
O8 C19 N3 146(2) . .

loop_
_geom_bond_atom_site_label_1
_geom_bond_atom_site_label_2
_geom_bond_distance
_geom_bond_site_symmetry_2
Cd1 O6 2.250(3) 1_545
Cd1 O1 2.252(3) .
Cd1 N1 2.258(4) .
Cd1 O3 2.327(3) 1_445
Cd1 O7 2.347(4) .
Cd1 O4 2.503(3) 1_445
Cd1 Cd2 3.4319(10) .
Cd2 O2 2.227(3) 2_655
Cd2 O2 2.227(3) .
Cd2 O6 2.287(3) 2_665
Cd2 O6 2.287(3) 1_545
Cd2 O4 2.336(3) 1_445
Cd2 O4 2.336(3) 2_765
Cd2 Cd1 3.4318(10) 2_655
N1 C10 1.322(7) .
N1 C14 1.328(7) .
N2 C15 1.308(9) .
N2 C17 1.461(12) .
N2 C16A 1.54(2) .
N2 C16 1.72(2) .
N3 C20 1.25(3) .
N3 C18 1.36(3) .
N3 C19 1.46(4) .
O1 C1 1.254(6) .
O2 C1 1.249(5) .
O3 C8 1.257(6) .
O3 Cd1 2.327(3) 1_665
O4 C8 1.259(6) .
O4 Cd2 2.336(3) 1_665
O4 Cd1 2.503(3) 1_665
O5 C5 1.230(6) .
O6 C5 1.274(6) .
O6 Cd1 2.250(3) 1_565
O6 Cd2 2.287(3) 1_565
O7 C15 1.185(8) .
O8 C19 1.35(4) .
C1 C2 1.525(6) .
C2 C9 1.516(6) .
C2 C3 1.541(6) .
C3 C4 1.529(6) .
C4 C5 1.528(6) .
C4 C6 1.537(6) .
C6 C7 1.531(6) .
C7 C8 1.514(6) .
C7 C9 1.540(6) .
C10 C11 1.380(8) .
C11 C12 1.363(8) .
C12 C13 1.376(8) .
C12 C12 1.487(10) 2_766
C13 C14 1.378(8) .
C16 C16A 1.93(3) .
